data_2202565
loop_
_publ_author_name
'Thamotharan, S'
'Parthasarathi, V'
'Sunagar, Vinay'
'Badami, Bharati'
'Schenk, Kurt J.'

_publ_section_title
;Ethyl
 4-[1-(4-bromophenyl)-3-methyl-5-oxo-4,5-dihydro-1<i>H</i>-1,2,4-triazol-4-yliminomethyl]phenoxyacetate
;
_journal_issue 9
_journal_name_full 'Acta Crystallographica Section E'
_journal_page_first o1272
_journal_page_last o1274
_journal_paper_doi 10.1107/S1600536803016969
_journal_volume 59
_journal_year 2003
_chemical_formula_iupac 'C20 H19 Br N4 O4'
_chemical_formula_moiety 'C20 H19 Br N4 O4'
_chemical_formula_sum 'C20 H19 Br N4 O4'
_chemical_formula_weight 459.30
_chemical_melting_point 428
_chemical_name_systematic
;
Ethyl 4-[1-(4-bromophenyl)-3-methyl-5-oxo-4,5-dihydro-
1H-1,2,4-triazol-4-yliminomethyl]phenoxyacetate
;
_space_group_IT_number 2
_symmetry_cell_setting triclinic
_symmetry_space_group_name_Hall '-P 1'
_symmetry_space_group_name_H-M 'P -1'
_atom_sites_solution_hydrogens constr
_atom_sites_solution_primary direct
_atom_sites_solution_secondary difmap
_audit_creation_method SHELXL-97
_cell_angle_alpha 113.407(6)
_cell_angle_beta 94.601(7)
_cell_angle_gamma 103.763(6)
_cell_formula_units_Z 4
_cell_length_a 8.5176(7)
_cell_length_b 15.5566(12)
_cell_length_c 17.2643(15)
_cell_measurement_reflns_used 15908
_cell_measurement_temperature 293(2)
_cell_measurement_theta_max 29.48
_cell_measurement_theta_min 2.37
_cell_volume 1999.5(3)
_computing_cell_refinement IPDS
_computing_data_collection 'IPDS (Stoe & Cie, 1997)'
_computing_data_reduction IPDS
_computing_molecular_graphics 'ORTEP-3 (Farrugia, 1997)'
_computing_publication_material 'SHELXL97 and PLATON (Spek, 2003)'
_computing_structure_refinement 'SHELXL97 (Sheldrick, 1997)'
_computing_structure_solution 'DIRDIF99 (Beurskens et al., 1999)'
_diffrn_ambient_temperature 293(2)
_diffrn_detector_area_resol_mean 9
_diffrn_measured_fraction_theta_full 0.912
_diffrn_measured_fraction_theta_max 0.912
_diffrn_measurement_device_type 'Stoe IPDS'
_diffrn_measurement_method 'rotation method'
_diffrn_radiation_monochromator 'Plane graphite'
_diffrn_radiation_source 'sealed LFF X-ray tube, 12 x 0.4 mm'
_diffrn_radiation_type MoK\a
_diffrn_radiation_wavelength 0.71073
_diffrn_reflns_av_R_equivalents 0.0262
_diffrn_reflns_av_sigmaI/netI 0.0325
_diffrn_reflns_limit_h_max 10
_diffrn_reflns_limit_h_min -11
_diffrn_reflns_limit_k_max 21
_diffrn_reflns_limit_k_min -20
_diffrn_reflns_limit_l_max 23
_diffrn_reflns_limit_l_min -23
_diffrn_reflns_number 19783
_diffrn_reflns_theta_full 29.48
_diffrn_reflns_theta_max 29.48
_diffrn_reflns_theta_min 2.37
_diffrn_standards_decay_% 0
_diffrn_standards_number 0
_exptl_absorpt_coefficient_mu 2.091
_exptl_absorpt_correction_T_max 0.8606
_exptl_absorpt_correction_T_min 0.5370
_exptl_absorpt_correction_type integration
_exptl_absorpt_process_details '(X-RED in IPDS; Stoe & Cie, 1997)'
_exptl_crystal_colour 'translucent colourless'
_exptl_crystal_density_diffrn 1.526
_exptl_crystal_density_method 'not measured'
_exptl_crystal_description obelisk
_exptl_crystal_F_000 936
_exptl_crystal_size_max 0.46
_exptl_crystal_size_mid 0.11
_exptl_crystal_size_min 0.08
_refine_diff_density_max 0.518
_refine_diff_density_min -0.419
_refine_ls_extinction_coef 0.0045(6)
_refine_ls_extinction_expression Fc^*^=kFc[1+0.001xFc^2^\l^3^/sin(2\q)]^-1/4^
_refine_ls_extinction_method SHELXL97
_refine_ls_goodness_of_fit_ref 1.018
_refine_ls_hydrogen_treatment mixed
_refine_ls_matrix_type full
_refine_ls_number_parameters 528
_refine_ls_number_reflns 10124
_refine_ls_number_restraints 0
_refine_ls_restrained_S_all 1.018
_refine_ls_R_factor_all 0.0777
_refine_ls_R_factor_gt 0.0462
_refine_ls_shift/su_max 0.002
_refine_ls_shift/su_mean 0.000
_refine_ls_structure_factor_coef Fsqd
_refine_ls_weighting_details 'calc w = 1/[\s^2^(Fo^2^)+(0.0552P)^2^+0.6771P] where P = (Fo^2^+2Fc^2^)/3'
_refine_ls_weighting_scheme calc
_refine_ls_wR_factor_gt 0.1123
_refine_ls_wR_factor_ref 0.1262
_reflns_number_gt 6462
_reflns_number_total 10124
_reflns_threshold_expression I>2\s(I)
_cod_data_source_file cv6214.cif
_cod_data_source_block I
_cod_database_code 2202565
_cod_database_fobs_code 2202565

loop_
_symmetry_equiv_pos_as_xyz
'x, y, z'
'-x, -y, -z'

loop_
_atom_site_label
_atom_site_fract_x
_atom_site_fract_y
_atom_site_fract_z
_atom_site_U_iso_or_equiv
_atom_site_adp_type
_atom_site_calc_flag
_atom_site_refinement_flags
_atom_site_occupancy
_atom_site_disorder_assembly
_atom_site_disorder_group
_atom_site_type_symbol
Br1A -0.07665(5) 1.04785(3) 0.66958(2) 0.07535(13) Uani d . 1 . . Br
O3A 0.1951(3) 0.63426(14) 0.60607(11) 0.0592(5) Uani d . 1 . . O
O20A 0.5662(3) 0.15699(16) 0.50014(13) 0.0664(6) Uani d . 1 . . O
O22A 0.3592(3) 0.0727(2) 0.58373(18) 0.0847(7) Uani d . 1 . . O
O23A 0.5634(3) 0.13732(18) 0.69870(15) 0.0736(6) Uani d . 1 . . O
N1A 0.0682(3) 0.62379(16) 0.40479(13) 0.0525(5) Uani d . 1 . . N
N2A 0.0964(3) 0.66883(15) 0.49445(12) 0.0462(5) Uani d . 1 . . N
N4A 0.1736(3) 0.53837(15) 0.45866(13) 0.0472(5) Uani d . 1 . . N
N12A 0.2362(3) 0.46170(16) 0.45262(14) 0.0509(5) Uani d . 1 . . N
C3A 0.1599(3) 0.61725(18) 0.53058(16) 0.0456(6) Uani d . 1 . . C
C5A 0.1154(4) 0.54634(19) 0.38626(16) 0.0504(6) Uani d . 1 . . C
C6A 0.0568(3) 0.75770(18) 0.53669(15) 0.0430(5) Uani d . 1 . . C
C7A -0.0169(3) 0.7947(2) 0.48736(16) 0.0489(6) Uani d . 1 . . C
H7A -0.0396 0.7612 0.4276 0.059 Uiso calc R 1 . . H
C8A -0.0566(3) 0.8808(2) 0.52657(17) 0.0508(6) Uani d . 1 . . C
H8A -0.1067 0.9056 0.4938 0.061 Uiso calc R 1 . . H
C9A -0.0210(3) 0.92937(19) 0.61458(16) 0.0484(6) Uani d . 1 . . C
C10A 0.0525(4) 0.8946(2) 0.66494(16) 0.0538(7) Uani d . 1 . . C
H10A 0.0759 0.9288 0.7246 0.065 Uiso calc R 1 . . H
C11A 0.0913(4) 0.8075(2) 0.62533(16) 0.0536(7) Uani d . 1 . . C
H11A 0.1406 0.7828 0.6585 0.064 Uiso calc R 1 . . H
C13A 0.2956(3) 0.45912(19) 0.52105(17) 0.0491(6) Uani d . 1 . . C
H13A 0.2945 0.5071 0.5745 0.059 Uiso calc R 1 . . H
C14A 0.3658(3) 0.38040(18) 0.51554(16) 0.0466(6) Uani d . 1 . . C
C15A 0.4250(4) 0.37611(19) 0.59072(17) 0.0517(6) Uani d . 1 . . C
H15A 0.4192 0.4235 0.6434 0.062 Uiso calc R 1 . . H
C16A 0.4928(3) 0.3026(2) 0.58910(17) 0.0508(6) Uani d . 1 . . C
H16A 0.5312 0.3003 0.6400 0.061 Uiso calc R 1 . . H
C17A 0.5022(3) 0.2331(2) 0.51089(17) 0.0511(6) Uani d . 1 . . C
C18A 0.4442(4) 0.2369(2) 0.43505(18) 0.0591(7) Uani d . 1 . . C
H18A 0.4509 0.1898 0.3824 0.071 Uiso calc R 1 . . H
C19A 0.3772(4) 0.3098(2) 0.43750(17) 0.0546(7) Uani d . 1 . . C
H19A 0.3391 0.3119 0.3864 0.066 Uiso calc R 1 . . H
C21A 0.6315(4) 0.1504(2) 0.5746(2) 0.0618(8) Uani d . 1 . . C
H21A 0.7022 0.2145 0.6154 0.074 Uiso calc R 1 . . H
H21B 0.6987 0.1061 0.5592 0.074 Uiso calc R 1 . . H
C22A 0.4991(4) 0.1144(2) 0.6174(2) 0.0594(7) Uani d . 1 . . C
C24A 0.4581(5) 0.0983(3) 0.7490(3) 0.0803(10) Uani d . 1 . . C
H24A 0.4828 0.1462 0.8086 0.096 Uiso calc R 1 . . H
H24B 0.3427 0.0849 0.7260 0.096 Uiso calc R 1 . . H
C25A 0.4900(5) 0.0087(3) 0.7436(3) 0.0835(10) Uani d . 1 . . C
H25A 0.4652 -0.0384 0.6845 0.125 Uiso calc R 1 . . H
H25B 0.4220 -0.0173 0.7756 0.125 Uiso calc R 1 . . H
H25C 0.6040 0.0226 0.7672 0.125 Uiso calc R 1 . . H
C51A 0.1082(5) 0.4729(2) 0.29759(18) 0.0723(9) Uani d . 1 . . C
H51A 0.0675 0.4937 0.2566 0.108 Uiso calc R 1 . . H
H51B 0.0359 0.4105 0.2880 0.108 Uiso calc R 1 . . H
H51C 0.2167 0.4673 0.2910 0.108 Uiso calc R 1 . . H
Br1B -0.47366(6) 1.39562(3) 0.18860(3) 0.09018(16) Uani d . 1 . . Br
O3B -0.1704(3) 0.99101(15) 0.11899(11) 0.0613(5) Uani d . 1 . . O
O20B 0.2541(3) 0.53525(15) 0.00873(13) 0.0716(6) Uani d . 1 . . O
O22B 0.5755(3) 0.6577(2) 0.07419(18) 0.0863(7) Uani d . 1 . . O
O23B 0.5702(3) 0.63849(18) 0.19614(15) 0.0763(6) Uani d . 1 . . O
N1B -0.2845(3) 0.99034(17) -0.07971(13) 0.0538(5) Uani d . 1 . . N
N2B -0.2655(3) 1.03058(15) 0.00983(12) 0.0470(5) Uani d . 1 . . N
N4B -0.1759(3) 0.90365(16) -0.02855(13) 0.0484(5) Uani d . 1 . . N
N12B -0.1129(3) 0.82677(16) -0.03591(14) 0.0523(5) Uani d . 1 . . N
C3B -0.1996(3) 0.97747(19) 0.04392(16) 0.0475(6) Uani d . 1 . . C
C5B -0.2303(4) 0.9149(2) -0.09999(16) 0.0513(6) Uani d . 1 . . C
C6B -0.3145(3) 1.11490(18) 0.05337(15) 0.0448(5) Uani d . 1 . . C
C7B -0.4037(3) 1.1475(2) 0.00535(16) 0.0506(6) Uani d . 1 . . C
H7B -0.4314 1.1129 -0.0542 0.061 Uiso calc R 1 . . H
C8B -0.4512(4) 1.2304(2) 0.04512(18) 0.0560(7) Uani d . 1 . . C
H8B -0.5101 1.2525 0.0130 0.067 Uiso calc R 1 . . H
C9B -0.4100(4) 1.2801(2) 0.13318(19) 0.0560(7) Uani d . 1 . . C
C10B -0.3234(4) 1.2490(2) 0.18235(18) 0.0587(7) Uani d . 1 . . C
H10B -0.2984 1.2832 0.2420 0.070 Uiso calc R 1 . . H
C11B -0.2743(4) 1.1661(2) 0.14178(17) 0.0556(7) Uani d . 1 . . C
H11B -0.2141 1.1449 0.1742 0.067 Uiso calc R 1 . . H
C13B -0.0544(4) 0.8231(2) 0.03228(17) 0.0531(6) Uani d . 1 . . C
H13B -0.0584 0.8697 0.0858 0.064 Uiso calc R 1 . . H
C14B 0.0191(3) 0.74554(19) 0.02632(17) 0.0498(6) Uani d . 1 . . C
C15B 0.1070(4) 0.7516(2) 0.10018(17) 0.0561(7) Uani d . 1 . . C
H15B 0.1121 0.8029 0.1528 0.067 Uiso calc R 1 . . H
C16B 0.1876(4) 0.6831(2) 0.09766(18) 0.0574(7) Uani d . 1 . . C
H16B 0.2465 0.6887 0.1480 0.069 Uiso calc R 1 . . H
C17B 0.1796(4) 0.6072(2) 0.02035(18) 0.0546(7) Uani d . 1 . . C
C18B 0.0914(4) 0.5994(2) -0.05518(18) 0.0624(8) Uani d . 1 . . C
H18B 0.0865 0.5480 -0.1077 0.075 Uiso calc R 1 . . H
C19B 0.0118(4) 0.6677(2) -0.05183(18) 0.0576(7) Uani d . 1 . . C
H19B -0.0475 0.6619 -0.1022 0.069 Uiso calc R 1 . . H
C21B 0.3468(4) 0.5392(2) 0.0827(2) 0.0665(8) Uani d . 1 . . C
H21C 0.3664 0.4763 0.0689 0.080 Uiso calc R 1 . . H
H21D 0.2832 0.5510 0.1280 0.080 Uiso calc R 1 . . H
C22B 0.5098(4) 0.6183(2) 0.1148(2) 0.0627(8) Uani d . 1 . . C
C24B 0.7354(5) 0.7077(3) 0.2362(3) 0.0825(10) Uani d . 1 . . C
H24C 0.7390 0.7470 0.2966 0.099 Uiso calc R 1 . . H
H24D 0.7603 0.7514 0.2086 0.099 Uiso calc R 1 . . H
C25B 0.8588(5) 0.6544(3) 0.2281(3) 0.0825(10) Uani d . 1 . . C
H25D 0.8305 0.6085 0.2526 0.124 Uiso calc R 1 . . H
H25E 0.9654 0.7001 0.2579 0.124 Uiso calc R 1 . . H
H25F 0.8611 0.6197 0.1683 0.124 Uiso calc R 1 . . H
C51B -0.2261(4) 0.8484(2) -0.18875(17) 0.0671(8) Uani d . 1 . . C
H51D -0.2939 0.7834 -0.2026 0.101 Uiso calc R 1 . . H
H51E -0.1148 0.8476 -0.1931 0.101 Uiso calc R 1 . . H
H51F -0.2669 0.8711 -0.2283 0.101 Uiso calc R 1 . . H

loop_
_atom_site_aniso_label
_atom_site_aniso_U_11
_atom_site_aniso_U_22
_atom_site_aniso_U_33
_atom_site_aniso_U_12
_atom_site_aniso_U_13
_atom_site_aniso_U_23
Br1A 0.0967(3) 0.0683(2) 0.0693(2) 0.0519(2) 0.01909(17) 0.02160(15)
O3A 0.0831(14) 0.0615(11) 0.0434(9) 0.0366(11) 0.0088(9) 0.0249(8)
O20A 0.0878(16) 0.0677(12) 0.0635(12) 0.0500(12) 0.0186(10) 0.0320(10)
O22A 0.0612(16) 0.0843(17) 0.1089(19) 0.0129(14) -0.0012(13) 0.0500(15)
O23A 0.0677(15) 0.0868(16) 0.0835(15) 0.0198(13) 0.0113(11) 0.0560(13)
N1A 0.0672(15) 0.0526(12) 0.0390(10) 0.0266(12) 0.0047(9) 0.0171(9)
N2A 0.0554(13) 0.0470(11) 0.0393(10) 0.0226(10) 0.0051(9) 0.0180(8)
N4A 0.0575(14) 0.0436(10) 0.0437(10) 0.0210(10) 0.0057(9) 0.0193(9)
N12A 0.0594(14) 0.0443(11) 0.0546(12) 0.0235(11) 0.0101(10) 0.0223(9)
C3A 0.0503(15) 0.0463(13) 0.0454(13) 0.0191(12) 0.0074(10) 0.0225(10)
C5A 0.0603(17) 0.0486(13) 0.0422(12) 0.0215(13) 0.0059(11) 0.0170(10)
C6A 0.0418(14) 0.0452(12) 0.0445(12) 0.0160(11) 0.0066(10) 0.0203(10)
C7A 0.0555(16) 0.0539(14) 0.0407(12) 0.0237(13) 0.0068(10) 0.0199(11)
C8A 0.0531(16) 0.0560(15) 0.0516(14) 0.0251(13) 0.0082(11) 0.0268(12)
C9A 0.0475(15) 0.0490(13) 0.0528(14) 0.0225(13) 0.0135(11) 0.0206(11)
C10A 0.0675(18) 0.0532(14) 0.0408(12) 0.0263(14) 0.0077(11) 0.0161(11)
C11A 0.0671(18) 0.0552(14) 0.0422(13) 0.0271(14) 0.0027(11) 0.0208(11)
C13A 0.0528(16) 0.0443(13) 0.0526(14) 0.0177(13) 0.0101(11) 0.0215(11)
C14A 0.0475(15) 0.0424(12) 0.0509(13) 0.0140(12) 0.0069(11) 0.0213(11)
C15A 0.0614(18) 0.0451(13) 0.0478(13) 0.0197(13) 0.0068(12) 0.0174(11)
C16A 0.0584(17) 0.0515(14) 0.0486(13) 0.0215(13) 0.0063(11) 0.0253(11)
C17A 0.0530(16) 0.0523(14) 0.0580(15) 0.0251(13) 0.0113(12) 0.0283(12)
C18A 0.076(2) 0.0594(16) 0.0478(14) 0.0361(16) 0.0133(13) 0.0195(12)
C19A 0.0683(19) 0.0580(15) 0.0463(13) 0.0305(15) 0.0084(12) 0.0250(12)
C21A 0.0632(19) 0.0644(17) 0.0740(19) 0.0337(16) 0.0111(14) 0.0378(15)
C22A 0.0545(19) 0.0507(15) 0.082(2) 0.0220(15) 0.0085(15) 0.0346(14)
C24A 0.086(3) 0.084(2) 0.083(2) 0.029(2) 0.0230(19) 0.044(2)
C25A 0.090(3) 0.088(3) 0.093(3) 0.034(2) 0.025(2) 0.054(2)
C51A 0.107(3) 0.0668(18) 0.0426(14) 0.0440(19) 0.0063(15) 0.0142(13)
Br1B 0.1253(4) 0.0611(2) 0.0856(3) 0.0507(2) 0.0141(2) 0.02098(18)
O3B 0.0808(15) 0.0668(12) 0.0413(9) 0.0378(11) 0.0057(9) 0.0203(9)
O20B 0.0909(16) 0.0613(12) 0.0622(12) 0.0390(12) -0.0006(11) 0.0196(10)
O22B 0.0851(19) 0.104(2) 0.1018(19) 0.0390(16) 0.0292(15) 0.0672(17)
O23B 0.0705(16) 0.0815(15) 0.0803(15) 0.0197(13) -0.0004(11) 0.0424(12)
N1B 0.0650(15) 0.0587(13) 0.0390(10) 0.0219(12) 0.0086(10) 0.0204(9)
N2B 0.0553(13) 0.0485(11) 0.0382(10) 0.0187(11) 0.0064(9) 0.0185(9)
N4B 0.0500(13) 0.0517(12) 0.0435(11) 0.0189(11) 0.0083(9) 0.0183(9)
N12B 0.0504(14) 0.0496(12) 0.0548(12) 0.0204(11) 0.0101(10) 0.0170(10)
C3B 0.0468(15) 0.0494(13) 0.0440(13) 0.0157(12) 0.0057(10) 0.0178(10)
C5B 0.0555(17) 0.0539(14) 0.0428(13) 0.0162(13) 0.0099(11) 0.0190(11)
C6B 0.0450(15) 0.0439(12) 0.0465(13) 0.0124(12) 0.0086(10) 0.0208(10)
C7B 0.0558(17) 0.0544(14) 0.0433(13) 0.0159(13) 0.0044(11) 0.0240(11)
C8B 0.0597(18) 0.0551(15) 0.0601(16) 0.0183(14) 0.0075(13) 0.0315(13)
C9B 0.0641(19) 0.0438(13) 0.0604(16) 0.0191(14) 0.0132(13) 0.0208(12)
C10B 0.075(2) 0.0526(15) 0.0452(14) 0.0229(15) 0.0055(13) 0.0160(11)
C11B 0.0662(19) 0.0569(15) 0.0446(13) 0.0236(15) 0.0025(12) 0.0212(12)
C13B 0.0537(17) 0.0560(15) 0.0512(14) 0.0222(14) 0.0118(12) 0.0210(12)
C14B 0.0476(15) 0.0500(14) 0.0518(14) 0.0166(13) 0.0108(11) 0.0205(11)
C15B 0.0637(18) 0.0610(16) 0.0457(13) 0.0274(15) 0.0130(12) 0.0194(12)
C16B 0.0614(18) 0.0658(17) 0.0480(14) 0.0251(15) 0.0082(12) 0.0245(13)
C17B 0.0566(17) 0.0490(14) 0.0585(15) 0.0203(14) 0.0088(12) 0.0212(12)
C18B 0.076(2) 0.0515(15) 0.0479(14) 0.0254(15) -0.0017(13) 0.0084(12)
C19B 0.0626(18) 0.0551(15) 0.0501(14) 0.0215(14) -0.0004(12) 0.0175(12)
C21B 0.077(2) 0.0609(17) 0.0698(19) 0.0315(17) 0.0062(15) 0.0317(15)
C22B 0.067(2) 0.0667(18) 0.0734(19) 0.0353(17) 0.0180(15) 0.0390(16)
C24B 0.083(3) 0.076(2) 0.083(2) 0.030(2) 0.0053(19) 0.0260(19)
C25B 0.078(3) 0.089(3) 0.090(2) 0.037(2) 0.0171(19) 0.041(2)
C51B 0.087(2) 0.0704(19) 0.0436(14) 0.0308(18) 0.0164(14) 0.0191(13)

loop_
_atom_type_symbol
_atom_type_description
_atom_type_scat_dispersion_real
_atom_type_scat_dispersion_imag
_atom_type_scat_source
C C 0.0033 0.0016 'International Tables Vol C Tables 4.2.6.8 and 6.1.1.4'
H H 0.0000 0.0000 'International Tables Vol C Tables 4.2.6.8 and 6.1.1.4'
Br Br -0.2901 2.4595 'International Tables Vol C Tables 4.2.6.8 and 6.1.1.4'
N N 0.0061 0.0033 'International Tables Vol C Tables 4.2.6.8 and 6.1.1.4'
O O 0.0106 0.0060 'International Tables Vol C Tables 4.2.6.8 and 6.1.1.4'

loop_
_geom_angle_atom_site_label_1
_geom_angle_atom_site_label_2
_geom_angle_atom_site_label_3
_geom_angle
_geom_angle_publ_flag
C17A O20A C21A 117.9(2) ?
C22A O23A C24A 118.4(3) ?
C5A N1A N2A 104.67(19) yes
C3A N2A N1A 112.46(19) yes
C3A N2A C6A 128.2(2) ?
N1A N2A C6A 119.30(18) ?
C5A N4A N12A 120.9(2) ?
C5A N4A C3A 108.56(19) yes
N12A N4A C3A 130.6(2) ?
C13A N12A N4A 119.1(2) ?
O3A C3A N2A 129.6(2) ?
O3A C3A N4A 128.0(2) ?
N2A C3A N4A 102.40(19) yes
N1A C5A N4A 111.9(2) yes
N1A C5A C51A 125.1(2) ?
N4A C5A C51A 123.0(2) ?
C11A C6A C7A 120.0(2) ?
C11A C6A N2A 121.1(2) ?
C7A C6A N2A 118.9(2) ?
C8A C7A C6A 120.2(2) ?
C8A C7A H7A 119.9 ?
C6A C7A H7A 119.9 ?
C9A C8A C7A 119.0(2) ?
C9A C8A H8A 120.5 ?
C7A C8A H8A 120.5 ?
C8A C9A C10A 122.0(2) ?
C8A C9A Br1A 119.44(19) ?
C10A C9A Br1A 118.60(19) ?
C9A C10A C11A 118.9(2) ?
C9A C10A H10A 120.5 ?
C11A C10A H10A 120.5 ?
C6A C11A C10A 120.0(2) ?
C6A C11A H11A 120.0 ?
C10A C11A H11A 120.0 ?
N12A C13A C14A 119.6(2) ?
N12A C13A H13A 120.2 ?
C14A C13A H13A 120.2 ?
C15A C14A C19A 118.5(2) ?
C15A C14A C13A 119.2(2) ?
C19A C14A C13A 122.3(2) ?
C14A C15A C16A 121.5(2) ?
C14A C15A H15A 119.3 ?
C16A C15A H15A 119.3 ?
C17A C16A C15A 119.0(2) ?
C17A C16A H16A 120.5 ?
C15A C16A H16A 120.5 ?
O20A C17A C16A 124.9(2) ?
O20A C17A C18A 114.9(2) ?
C16A C17A C18A 120.1(2) ?
C19A C18A C17A 120.4(2) ?
C19A C18A H18A 119.8 ?
C17A C18A H18A 119.8 ?
C18A C19A C14A 120.5(2) ?
C18A C19A H19A 119.7 ?
C14A C19A H19A 119.7 ?
O20A C21A C22A 112.8(2) ?
O20A C21A H21A 109.0 ?
C22A C21A H21A 109.0 ?
O20A C21A H21B 109.0 ?
C22A C21A H21B 109.0 ?
H21A C21A H21B 107.8 ?
O22A C22A O23A 125.2(3) ?
O22A C22A C21A 124.9(3) ?
O23A C22A C21A 109.9(3) ?
C25A C24A O23A 108.8(3) ?
C25A C24A H24A 109.9 ?
O23A C24A H24A 109.9 ?
C25A C24A H24B 109.9 ?
O23A C24A H24B 109.9 ?
H24A C24A H24B 108.3 ?
C24A C25A H25A 109.5 ?
C24A C25A H25B 109.5 ?
H25A C25A H25B 109.5 ?
C24A C25A H25C 109.5 ?
H25A C25A H25C 109.5 ?
H25B C25A H25C 109.5 ?
C5A C51A H51A 109.5 ?
C5A C51A H51B 109.5 ?
H51A C51A H51B 109.5 ?
C5A C51A H51C 109.5 ?
H51A C51A H51C 109.5 ?
H51B C51A H51C 109.5 ?
C17B O20B C21B 117.5(2) ?
C22B O23B C24B 118.1(3) ?
C5B N1B N2B 105.1(2) yes
C3B N2B N1B 111.83(19) yes
C3B N2B C6B 128.4(2) ?
N1B N2B C6B 119.7(2) ?
C5B N4B N12B 121.1(2) ?
C5B N4B C3B 108.7(2) yes
N12B N4B C3B 130.3(2) ?
C13B N12B N4B 118.7(2) ?
O3B C3B N2B 128.8(2) ?
O3B C3B N4B 128.4(2) ?
N2B C3B N4B 102.8(2) yes
N1B C5B N4B 111.6(2) yes
N1B C5B C51B 124.8(2) ?
N4B C5B C51B 123.6(2) ?
C11B C6B C7B 119.6(2) ?
C11B C6B N2B 121.6(2) ?
C7B C6B N2B 118.8(2) ?
C8B C7B C6B 120.7(2) ?
C8B C7B H7B 119.7 ?
C6B C7B H7B 119.7 ?
C9B C8B C7B 118.7(2) ?
C9B C8B H8B 120.7 ?
C7B C8B H8B 120.7 ?
C8B C9B C10B 121.9(2) ?
C8B C9B Br1B 118.9(2) ?
C10B C9B Br1B 119.2(2) ?
C9B C10B C11B 119.1(2) ?
C9B C10B H10B 120.5 ?
C11B C10B H10B 120.5 ?
C6B C11B C10B 120.0(2) ?
C6B C11B H11B 120.0 ?
C10B C11B H11B 120.0 ?
N12B C13B C14B 119.7(2) ?
N12B C13B H13B 120.1 ?
C14B C13B H13B 120.1 ?
C15B C14B C19B 118.3(2) ?
C15B C14B C13B 119.1(2) ?
C19B C14B C13B 122.5(2) ?
C14B C15B C16B 121.6(2) ?
C14B C15B H15B 119.2 ?
C16B C15B H15B 119.2 ?
C17B C16B C15B 119.4(3) ?
C17B C16B H16B 120.3 ?
C15B C16B H16B 120.3 ?
C16B C17B O20B 125.4(3) ?
C16B C17B C18B 120.1(2) ?
O20B C17B C18B 114.6(2) ?
C19B C18B C17B 120.0(2) ?
C19B C18B H18B 120.0 ?
C17B C18B H18B 120.0 ?
C18B C19B C14B 120.6(3) ?
C18B C19B H19B 119.7 ?
C14B C19B H19B 119.7 ?
O20B C21B C22B 112.4(3) ?
O20B C21B H21C 109.1 ?
C22B C21B H21C 109.1 ?
O20B C21B H21D 109.1 ?
C22B C21B H21D 109.1 ?
H21C C21B H21D 107.9 ?
O22B C22B O23B 124.7(3) ?
O22B C22B C21B 125.3(3) ?
O23B C22B C21B 110.0(3) ?
O23B C24B C25B 110.2(3) ?
O23B C24B H24C 109.6 ?
C25B C24B H24C 109.6 ?
O23B C24B H24D 109.6 ?
C25B C24B H24D 109.6 ?
H24C C24B H24D 108.1 ?
C24B C25B H25D 109.5 ?
C24B C25B H25E 109.5 ?
H25D C25B H25E 109.5 ?
C24B C25B H25F 109.5 ?
H25D C25B H25F 109.5 ?
H25E C25B H25F 109.5 ?
C5B C51B H51D 109.5 ?
C5B C51B H51E 109.5 ?
H51D C51B H51E 109.5 ?
C5B C51B H51F 109.5 ?
H51D C51B H51F 109.5 ?
H51E C51B H51F 109.5 ?

loop_
_geom_bond_atom_site_label_1
_geom_bond_atom_site_label_2
_geom_bond_site_symmetry_2
_geom_bond_distance
_geom_bond_publ_flag
Br1A C9A . 1.903(2) ?
O3A C3A . 1.218(3) ?
O20A C17A . 1.372(3) ?
O20A C21A . 1.411(3) ?
O22A C22A . 1.183(4) ?
O23A C22A . 1.336(4) ?
O23A C24A . 1.488(4) ?
N1A C5A . 1.289(3) yes
N1A N2A . 1.394(3) yes
N2A C3A . 1.370(3) yes
N2A C6A . 1.420(3) ?
N4A C5A . 1.370(3) yes
N4A N12A . 1.389(3) ?
N4A C3A . 1.394(3) yes
N12A C13A . 1.267(3) ?
C5A C51A . 1.488(4) ?
C6A C11A . 1.381(3) ?
C6A C7A . 1.388(3) ?
C7A C8A . 1.378(3) ?
C7A H7A . 0.9300 ?
C8A C9A . 1.370(4) ?
C8A H8A . 0.9300 ?
C9A C10A . 1.374(4) ?
C10A C11A . 1.387(3) ?
C10A H10A . 0.9300 ?
C11A H11A . 0.9300 ?
C13A C14A . 1.460(3) ?
C13A H13A . 0.9300 ?
C14A C15A . 1.387(4) ?
C14A C19A . 1.388(4) ?
C15A C16A . 1.391(3) ?
C15A H15A . 0.9300 ?
C16A C17A . 1.377(4) ?
C16A H16A . 0.9300 ?
C17A C18A . 1.390(4) ?
C18A C19A . 1.374(4) ?
C18A H18A . 0.9300 ?
C19A H19A . 0.9300 ?
C21A C22A . 1.514(4) ?
C21A H21A . 0.9700 ?
C21A H21B . 0.9700 ?
C24A C25A . 1.451(5) ?
C24A H24A . 0.9700 ?
C24A H24B . 0.9700 ?
C25A H25A . 0.9600 ?
C25A H25B . 0.9600 ?
C25A H25C . 0.9600 ?
C51A H51A . 0.9600 ?
C51A H51B . 0.9600 ?
C51A H51C . 0.9600 ?
Br1B C9B . 1.903(3) ?
O3B C3B . 1.222(3) ?
O20B C17B . 1.370(3) ?
O20B C21B . 1.418(4) ?
O22B C22B . 1.193(4) ?
O23B C22B . 1.339(4) ?
O23B C24B . 1.466(4) ?
N1B C5B . 1.293(3) yes
N1B N2B . 1.397(3) yes
N2B C3B . 1.378(3) yes
N2B C6B . 1.410(3) ?
N4B C5B . 1.373(3) yes
N4B N12B . 1.389(3) ?
N4B C3B . 1.391(3) yes
N12B C13B . 1.269(3) ?
C5B C51B . 1.479(4) ?
C6B C11B . 1.379(4) ?
C6B C7B . 1.392(3) ?
C7B C8B . 1.374(4) ?
C7B H7B . 0.9300 ?
C8B C9B . 1.372(4) ?
C8B H8B . 0.9300 ?
C9B C10B . 1.376(4) ?
C10B C11B . 1.384(4) ?
C10B H10B . 0.9300 ?
C11B H11B . 0.9300 ?
C13B C14B . 1.460(4) ?
C13B H13B . 0.9300 ?
C14B C15B . 1.383(4) ?
C14B C19B . 1.394(4) ?
C15B C16B . 1.388(4) ?
C15B H15B . 0.9300 ?
C16B C17B . 1.369(4) ?
C16B H16B . 0.9300 ?
C17B C18B . 1.398(4) ?
C18B C19B . 1.376(4) ?
C18B H18B . 0.9300 ?
C19B H19B . 0.9300 ?
C21B C22B . 1.507(5) ?
C21B H21C . 0.9700 ?
C21B H21D . 0.9700 ?
C24B C25B . 1.469(5) ?
C24B H24C . 0.9700 ?
C24B H24D . 0.9700 ?
C25B H25D . 0.9600 ?
C25B H25E . 0.9600 ?
C25B H25F . 0.9600 ?
C51B H51D . 0.9600 ?
C51B H51E . 0.9600 ?
C51B H51F . 0.9600 ?

loop_
_geom_hbond_atom_site_label_D
_geom_hbond_atom_site_label_H
_geom_hbond_atom_site_label_A
_geom_hbond_site_symmetry_A
_geom_hbond_distance_DH
_geom_hbond_distance_HA
_geom_hbond_distance_DA
_geom_hbond_angle_DHA
_geom_hbond_publ_flag
C8B H8B O22B 2_575 0.93 2.54 3.430(4) 161 yes
C10A H10A O3B 2_576 0.93 2.45 3.371(3) 172 yes
C10B H10B O3A 2_576 0.93 2.39 3.314(3) 171 yes

loop_
_geom_torsion_atom_site_label_1
_geom_torsion_atom_site_label_2
_geom_torsion_atom_site_label_3
_geom_torsion_atom_site_label_4
_geom_torsion
C5A N1A N2A C3A -0.6(3)
C5A N1A N2A C6A -179.9(2)
C5A N4A N12A C13A 176.9(3)
C3A N4A N12A C13A -1.6(4)
N1A N2A C3A O3A -178.2(3)
C6A N2A C3A O3A 1.0(5)
N1A N2A C3A N4A 1.3(3)
C6A N2A C3A N4A -179.5(2)
C5A N4A C3A O3A 178.0(3)
N12A N4A C3A O3A -3.3(5)
C5A N4A C3A N2A -1.4(3)
N12A N4A C3A N2A 177.2(3)
N2A N1A C5A N4A -0.3(3)
N2A N1A C5A C51A 179.4(3)
N12A N4A C5A N1A -177.6(2)
C3A N4A C5A N1A 1.2(3)
N12A N4A C5A C51A 2.6(4)
C3A N4A C5A C51A -178.6(3)
C3A N2A C6A C11A 4.5(4)
N1A N2A C6A C11A -176.3(3)
C3A N2A C6A C7A -175.8(3)
N1A N2A C6A C7A 3.3(4)
C11A C6A C7A C8A -0.3(4)
N2A C6A C7A C8A -179.9(3)
C6A C7A C8A C9A 0.5(4)
C7A C8A C9A C10A -0.2(4)
C7A C8A C9A Br1A -179.5(2)
C8A C9A C10A C11A -0.2(4)
Br1A C9A C10A C11A 179.1(2)
C7A C6A C11A C10A -0.1(4)
N2A C6A C11A C10A 179.5(3)
C9A C10A C11A C6A 0.3(5)
N4A N12A C13A C14A -178.3(2)
N12A C13A C14A C15A -177.6(3)
N12A C13A C14A C19A 3.0(4)
C19A C14A C15A C16A -0.7(4)
C13A C14A C15A C16A 179.9(3)
C14A C15A C16A C17A 0.5(4)
C21A O20A C17A C16A -1.7(4)
C21A O20A C17A C18A 178.3(3)
C15A C16A C17A O20A 179.9(3)
C15A C16A C17A C18A -0.1(4)
O20A C17A C18A C19A 180.0(3)
C16A C17A C18A C19A 0.0(5)
C17A C18A C19A C14A -0.2(5)
C15A C14A C19A C18A 0.6(4)
C13A C14A C19A C18A 180.0(3)
C17A O20A C21A C22A 74.5(3)
C24A O23A C22A O22A 7.5(4)
C24A O23A C22A C21A -173.0(2)
O20A C21A C22A O22A 18.3(4)
O20A C21A C22A O23A -161.3(2)
C22A O23A C24A C25A 95.2(4)
C5B N1B N2B C3B -0.5(3)
C5B N1B N2B C6B -179.6(2)
C5B N4B N12B C13B 175.5(3)
C3B N4B N12B C13B -6.0(4)
N1B N2B C3B O3B -178.4(3)
C6B N2B C3B O3B 0.7(5)
N1B N2B C3B N4B 1.1(3)
C6B N2B C3B N4B -179.9(2)
C5B N4B C3B O3B 178.2(3)
N12B N4B C3B O3B -0.4(5)
C5B N4B C3B N2B -1.2(3)
N12B N4B C3B N2B -179.9(2)
N2B N1B C5B N4B -0.3(3)
N2B N1B C5B C51B 179.9(3)
N12B N4B C5B N1B 179.8(2)
C3B N4B C5B N1B 1.0(3)
N12B N4B C5B C51B -0.4(4)
C3B N4B C5B C51B -179.2(3)
C3B N2B C6B C11B 11.6(4)
N1B N2B C6B C11B -169.4(3)
C3B N2B C6B C7B -169.3(3)
N1B N2B C6B C7B 9.7(4)
C11B C6B C7B C8B 0.4(4)
N2B C6B C7B C8B -178.8(3)
C6B C7B C8B C9B -0.5(4)
C7B C8B C9B C10B -0.2(5)
C7B C8B C9B Br1B 179.5(2)
C8B C9B C10B C11B 1.0(5)
Br1B C9B C10B C11B -178.7(2)
C7B C6B C11B C10B 0.4(4)
N2B C6B C11B C10B 179.5(3)
C9B C10B C11B C6B -1.1(5)
N4B N12B C13B C14B -177.3(2)
N12B C13B C14B C15B 169.1(3)
N12B C13B C14B C19B -7.5(4)
C19B C14B C15B C16B 0.5(5)
C13B C14B C15B C16B -176.2(3)
C14B C15B C16B C17B -0.3(5)
C15B C16B C17B O20B 179.6(3)
C15B C16B C17B C18B 0.2(5)
C21B O20B C17B C16B 0.2(5)
C21B O20B C17B C18B 179.5(3)
C16B C17B C18B C19B -0.3(5)
O20B C17B C18B C19B -179.7(3)
C17B C18B C19B C14B 0.5(5)
C15B C14B C19B C18B -0.6(5)
C13B C14B C19B C18B 176.0(3)
C17B O20B C21B C22B -74.6(3)
C24B O23B C22B O22B -5.6(4)
C24B O23B C22B C21B 174.7(3)
O20B C21B C22B O22B -17.6(4)
O20B C21B C22B O23B 162.1(2)
C22B O23B C24B C25B -95.4(4)
N4A N12A C13A H13A 1.7
N4B N12B C13B H13B 2.7

loop_
_cod_related_entry_id
_cod_related_entry_database
_cod_related_entry_code
1 ChemSpider 24732295
